data_1560041
loop_
_publ_author_name
'Rajkumar, Madhu'
'Desiraju, Gautam R.'

_publ_section_title
;
 Quaternary and quinary molecular solids based on structural inequivalence
 and combinatorial approaches: 2-nitroresorcinol and
 4,6-dichlororesorcinol
;
_journal_coeditor_code YC5029
_journal_issue 2
_journal_name_full IUCrJ
_journal_page_first 178
_journal_page_last 185
_journal_paper_doi 10.1107/S2052252520016589
_journal_volume 8
_journal_year 2021
_chemical_formula_sum 'C20 H22 N4 O8'
_chemical_formula_weight 446.41
_space_group_crystal_system triclinic
_space_group_IT_number 1
_space_group_name_Hall 'P 1'
_space_group_name_H-M_alt 'P 1'
_atom_sites_solution_hydrogens mixed
_audit_creation_method SHELXL-2014
_cell_angle_alpha 86.559(6)
_cell_angle_beta 78.838(6)
_cell_angle_gamma 66.314(5)
_cell_formula_units_Z 2
_cell_length_a 7.7162(8)
_cell_length_b 8.9727(9)
_cell_length_c 16.9089(17)
_cell_measurement_reflns_used 10074
_cell_measurement_temperature 150(2)
_cell_measurement_theta_max 27.6
_cell_measurement_theta_min 3.0
_cell_volume 1051.59(19)
_computing_structure_refinement 'SHELXL-2014 (Sheldrick, 2014)'
_diffrn_ambient_temperature 150(2)
_diffrn_measured_fraction_theta_full 0.998
_diffrn_measured_fraction_theta_max 0.997
_diffrn_measurement_device_type 'Rigaku Mercury375R (2x2 bin mode)'
_diffrn_radiation_type MoK\a
_diffrn_radiation_wavelength 0.71073
_diffrn_reflns_av_R_equivalents 0.0171
_diffrn_reflns_av_unetI/netI 0.0442
_diffrn_reflns_Laue_measured_fraction_full 0.998
_diffrn_reflns_Laue_measured_fraction_max 0.997
_diffrn_reflns_limit_h_max 10
_diffrn_reflns_limit_h_min -9
_diffrn_reflns_limit_k_max 11
_diffrn_reflns_limit_k_min -11
_diffrn_reflns_limit_l_max 21
_diffrn_reflns_limit_l_min -21
_diffrn_reflns_number 10971
_diffrn_reflns_point_group_measured_fraction_full 0.998
_diffrn_reflns_point_group_measured_fraction_max 0.997
_diffrn_reflns_theta_full 25.242
_diffrn_reflns_theta_max 27.484
_diffrn_reflns_theta_min 3.042
_diffrn_source 'Sealed Tube'
_exptl_absorpt_coefficient_mu 0.111
_exptl_absorpt_correction_T_max 1.000
_exptl_absorpt_correction_T_min 0.846
_exptl_absorpt_correction_type multi-scan
_exptl_absorpt_process_details 'Jacobson, R. (1998) Private communication'
_exptl_crystal_colour Yellow
_exptl_crystal_density_diffrn 1.410
_exptl_crystal_description Block
_exptl_crystal_F_000 468
_exptl_crystal_size_max 0.200
_exptl_crystal_size_mid 0.200
_exptl_crystal_size_min 0.200
_refine_diff_density_max 0.265
_refine_diff_density_min -0.238
_refine_diff_density_rms 0.045
_refine_ls_abs_structure_details
;
 Refined as an inversion twin.
;
_refine_ls_abs_structure_Flack -0.6(15)
_refine_ls_extinction_method none
_refine_ls_goodness_of_fit_ref 1.052
_refine_ls_hydrogen_treatment mixed
_refine_ls_matrix_type full
_refine_ls_number_parameters 612
_refine_ls_number_reflns 9240
_refine_ls_number_restraints 3
_refine_ls_restrained_S_all 1.052
_refine_ls_R_factor_all 0.0673
_refine_ls_R_factor_gt 0.0477
_refine_ls_shift/su_max 0.000
_refine_ls_shift/su_mean 0.000
_refine_ls_structure_factor_coef Fsqd
_refine_ls_weighting_details 'w=1/[\s^2^(Fo^2^)+(0.0388P)^2^+0.8048P] where P=(Fo^2^+2Fc^2^)/3'
_refine_ls_weighting_scheme calc
_refine_ls_wR_factor_gt 0.1004
_refine_ls_wR_factor_ref 0.1272
_reflns_Friedel_coverage 1.000
_reflns_Friedel_fraction_full 0.998
_reflns_Friedel_fraction_max 0.997
_reflns_number_gt 7362
_reflns_number_total 9240
_reflns_threshold_expression 'I > 2\s(I)'
_cod_data_source_file yc5029.cif
_cod_data_source_block 1NRES-TMP
_cod_depositor_comments
;
The following automatic conversions were performed:

data item '_exptl_absorpt_correction_type' value 'Multi-scan' was
changed to 'multi-scan' in accordance with the
/home/data/users/saulius/crontab/automatic-downloads/rss-feeds/IUCr/lib/dictionaries/cif_core.dic
dictionary named 'cif_core.dic' version 2.4.2 last updated on
2011-04-26.

Automatic conversion script
Id: cif_fix_values 7556 2019-12-06 15:28:31Z antanas 

 Adding full bibliography for 1560041--1560072.cif.
;
_cod_database_code 1560041
_shelx_space_group_comment
;
The symmetry employed for this shelxl refinement is uniquely defined
by the following loop, which should always be used as a source of
symmetry information in preference to the above space-group names.
They are only intended as comments.
;
_shelx_estimated_absorpt_t_min 0.978
_shelx_estimated_absorpt_t_max 0.978
_shelxl_version_number 2014-3

loop_
_space_group_symop_operation_xyz
'x, y, z'

loop_
_atom_site_label
_atom_site_type_symbol
_atom_site_fract_x
_atom_site_fract_y
_atom_site_fract_z
_atom_site_U_iso_or_equiv
_atom_site_adp_type
_atom_site_occupancy
_atom_site_site_symmetry_order
_atom_site_calc_flag
_atom_site_refinement_flags_posn
_atom_site_refinement_flags_adp
_atom_site_refinement_flags_occupancy
_atom_site_disorder_assembly
_atom_site_disorder_group
O13 O 0.2403(5) 0.7004(4) 0.0925(2) 0.0295(7) Uani 1 1 d . . . . .
O14 O 0.2482(5) 1.1162(4) -0.0863(2) 0.0330(8) Uani 1 1 d . . . . .
O15 O 0.0087(5) 0.9269(4) -0.0605(2) 0.0341(8) Uani 1 1 d . . . . .
O16 O -0.0640(5) 1.0132(5) 0.0624(2) 0.0497(11) Uani 1 1 d . . . . .
N2 N 0.0530(5) 0.9533(4) 0.0011(2) 0.0237(8) Uani 1 1 d . . . . .
C12 C 0.3460(6) 0.7766(5) 0.0508(3) 0.0228(9) Uani 1 1 d . . . . .
C8 C 0.3528(6) 0.9931(5) -0.0441(3) 0.0224(9) Uani 1 1 d . . . . .
C9 C 0.5491(6) 0.9460(6) -0.0430(3) 0.0253(10) Uani 1 1 d . . . . .
H9 H 0.6180 1.0011 -0.0732 0.030 Uiso 1 1 calc R U . . .
C7 C 0.2572(6) 0.9049(5) 0.0029(3) 0.0215(9) Uani 1 1 d . . . . .
C11 C 0.5414(6) 0.7308(6) 0.0500(3) 0.0285(10) Uani 1 1 d . . . . .
H11 H 0.6067 0.6435 0.0804 0.034 Uiso 1 1 calc R U . . .
C10 C 0.6379(6) 0.8167(6) 0.0036(3) 0.0274(10) Uani 1 1 d . . . . .
H10 H 0.7681 0.7855 0.0039 0.033 Uiso 1 1 calc R U . . .
O1 O 0.9754(6) 0.6516(5) 0.7402(3) 0.0526(11) Uani 1 1 d . . . . .
O2 O 1.0996(8) 0.0875(5) 0.6836(3) 0.0672(13) Uani 1 1 d . . . . .
H2 H 1.1533 0.1053 0.6395 0.101 Uiso 1 1 calc R U . . .
O3 O 1.1866(5) 0.4996(5) 0.6081(2) 0.0493(10) Uani 1 1 d . . . . .
O4 O 1.2108(7) 0.2629(5) 0.5789(3) 0.0688(13) Uani 1 1 d . . . . .
N4 N 1.1520(6) 0.3796(6) 0.6272(3) 0.0411(11) Uani 1 1 d . . . . .
C19 C 1.0447(7) 0.3712(6) 0.7054(3) 0.0377(11) Uani 1 1 d . . . . .
C20 C 0.9642(8) 0.5062(7) 0.7585(3) 0.0431(14) Uani 1 1 d . . . . .
C22 C 0.8506(9) 0.3498(11) 0.8565(4) 0.067(2) Uani 1 1 d . . . . .
H22 H 0.7852 0.3427 0.9080 0.080 Uiso 1 1 calc R U . . .
C21 C 0.8662(8) 0.4932(9) 0.8349(3) 0.0566(17) Uani 1 1 d . . . . .
H21 H 0.8117 0.5815 0.8708 0.068 Uiso 1 1 calc R U . . .
C23 C 0.9266(9) 0.2149(9) 0.8063(4) 0.0622(18) Uani 1 1 d . . . . .
H23 H 0.9117 0.1197 0.8235 0.075 Uiso 1 1 calc R U . . .
C24 C 1.0248(9) 0.2230(7) 0.7301(4) 0.0499(15) Uani 1 1 d . . . . .
O5 O 0.7411(5) 0.6261(4) 0.6045(2) 0.0300(8) Uani 1 1 d . . . . .
O6 O 0.7682(5) 1.0207(4) 0.4128(2) 0.0310(8) Uani 1 1 d . . . . .
O8 O 0.9636(5) 0.8369(4) 0.58108(19) 0.0300(7) Uani 1 1 d . . . . .
O7 O 1.0709(5) 0.7287(4) 0.4619(2) 0.0351(8) Uani 1 1 d . . . . .
N3 N 0.9395(5) 0.7946(4) 0.5183(2) 0.0222(8) Uani 1 1 d . . . . .
C3 C 0.4588(6) 0.7747(5) 0.5461(3) 0.0251(10) Uani 1 1 d . . . . .
H3 H 0.3890 0.7203 0.5765 0.030 Uiso 1 1 calc R U . . .
C2 C 0.6454(6) 0.7394(5) 0.5556(3) 0.0213(9) Uani 1 1 d . . . . .
C6 C 0.6616(6) 0.9427(5) 0.4541(3) 0.0233(9) Uani 1 1 d . . . . .
C1 C 0.7433(6) 0.8259(5) 0.5087(2) 0.0196(9) Uani 1 1 d . . . . .
C5 C 0.4746(7) 0.9750(6) 0.4458(3) 0.0276(10) Uani 1 1 d . . . . .
H5A H 0.4160 1.0525 0.4096 0.033 Uiso 1 1 calc R U . . .
C4 C 0.3755(7) 0.8906(6) 0.4918(3) 0.0286(10) Uani 1 1 d . . . . .
H4 H 0.2502 0.9125 0.4860 0.034 Uiso 1 1 calc R U . . .
O10 O 0.0478(6) 0.0879(5) 0.2066(3) 0.0436(9) Uani 1 1 d . . . . .
O12 O -0.0521(8) 0.3087(6) 0.1000(3) 0.0713(14) Uani 1 1 d . . . . .
O11 O -0.0531(7) 0.5450(6) 0.1136(3) 0.0694(14) Uani 1 1 d . . . . .
O9 O -0.0419(7) 0.6486(5) 0.2502(3) 0.0676(13) Uani 1 1 d . . . . .
H9A H -0.0674 0.6619 0.2047 0.101 Uiso 1 1 calc R U . . .
N1 N -0.0378(7) 0.4107(6) 0.1414(3) 0.0468(12) Uani 1 1 d . . . . .
C15 C 0.0203(7) 0.4565(7) 0.3504(4) 0.0490(15) Uani 1 1 d . . . . .
H15 H 0.0153 0.5364 0.3844 0.059 Uiso 1 1 calc R U . . .
C16 C 0.0572(7) 0.3014(7) 0.3783(3) 0.0411(13) Uani 1 1 d . . . . .
H16 H 0.0765 0.2782 0.4311 0.049 Uiso 1 1 calc R U . . .
C18 C 0.0351(6) 0.2127(6) 0.2507(3) 0.0304(11) Uani 1 1 d . . . . .
C13 C -0.0041(7) 0.3726(6) 0.2227(3) 0.0355(11) Uani 1 1 d . . . . .
C17 C 0.0661(7) 0.1784(6) 0.3289(3) 0.0370(11) Uani 1 1 d . . . . .
H17 H 0.0928 0.0740 0.3485 0.044 Uiso 1 1 calc R U . . .
C14 C -0.0094(7) 0.4948(6) 0.2724(4) 0.0412(13) Uani 1 1 d . . . . .
N5 N 0.5430(5) 0.4698(4) 0.6985(2) 0.0228(8) Uani 1 1 d . . . . .
N6 N 0.4206(5) 0.2833(4) 0.8119(2) 0.0219(8) Uani 1 1 d . . . . .
C32 C 0.6938(8) 0.2482(6) 0.5993(3) 0.0326(11) Uani 1 1 d . . . . .
H32A H 0.6101 0.2325 0.5684 0.049 Uiso 1 1 calc R U . . .
H32B H 0.7981 0.1459 0.6044 0.049 Uiso 1 1 calc R U . . .
H32C H 0.7442 0.3236 0.5726 0.049 Uiso 1 1 calc R U . . .
C28 C 0.2633(8) 0.5079(6) 0.9097(3) 0.0351(11) Uani 1 1 d . . . . .
H28A H 0.1474 0.5992 0.9033 0.053 Uiso 1 1 calc R U . . .
H28B H 0.3380 0.5425 0.9378 0.053 Uiso 1 1 calc R U . . .
H28C H 0.2309 0.4259 0.9401 0.053 Uiso 1 1 calc R U . . .
C29 C 0.5649(8) 0.0434(6) 0.7240(3) 0.0379(12) Uani 1 1 d . . . . .
H29A H 0.6982 -0.0213 0.7250 0.057 Uiso 1 1 calc R U . . .
H29B H 0.5381 0.0317 0.6721 0.057 Uiso 1 1 calc R U . . .
H29C H 0.4859 0.0077 0.7650 0.057 Uiso 1 1 calc R U . . .
C25 C 0.3960(8) 0.7096(6) 0.7856(3) 0.0355(12) Uani 1 1 d . . . . .
H25A H 0.4528 0.7522 0.7390 0.053 Uiso 1 1 calc R U . . .
H25B H 0.4480 0.7189 0.8313 0.053 Uiso 1 1 calc R U . . .
H25C H 0.2591 0.7702 0.7961 0.053 Uiso 1 1 calc R U . . .
C31 C 0.5828(6) 0.3145(5) 0.6814(3) 0.0238(9) Uani 1 1 d . . . . .
C27 C 0.3785(6) 0.4391(5) 0.8282(3) 0.0226(9) Uani 1 1 d . . . . .
C26 C 0.4401(6) 0.5343(5) 0.7703(3) 0.0229(9) Uani 1 1 d . . . . .
C30 C 0.5220(6) 0.2188(5) 0.7393(3) 0.0233(9) Uani 1 1 d . . . . .
N8 N 0.4285(5) 0.4716(4) 0.1947(2) 0.0251(8) Uani 1 1 d . . . . .
N7 N 0.5741(5) 0.2446(4) 0.3074(2) 0.0235(8) Uani 1 1 d . . . . .
C37 C 0.4592(8) 0.2652(6) 0.0994(3) 0.0342(11) Uani 1 1 d . . . . .
H37A H 0.3927 0.3614 0.0714 0.051 Uiso 1 1 calc R U . . .
H37B H 0.3866 0.1983 0.1077 0.051 Uiso 1 1 calc R U . . .
H37C H 0.5841 0.2055 0.0678 0.051 Uiso 1 1 calc R U . . .
C36 C 0.3792(8) 0.6985(6) 0.2802(3) 0.0380(12) Uani 1 1 d . . . . .
H36A H 0.3530 0.7553 0.2311 0.057 Uiso 1 1 calc R U . . .
H36B H 0.4785 0.7188 0.2982 0.057 Uiso 1 1 calc R U . . .
H36C H 0.2643 0.7360 0.3207 0.057 Uiso 1 1 calc R U . . .
C33 C 0.5342(7) 0.4498(6) 0.4038(3) 0.0317(11) Uani 1 1 d . . . . .
H33A H 0.4092 0.4911 0.4378 0.047 Uiso 1 1 calc R U . . .
H33B H 0.5853 0.5321 0.3977 0.047 Uiso 1 1 calc R U . . .
H33C H 0.6186 0.3557 0.4278 0.047 Uiso 1 1 calc R U . . .
C38 C 0.4811(6) 0.3123(5) 0.1793(3) 0.0230(9) Uani 1 1 d . . . . .
C34 C 0.5176(6) 0.4036(5) 0.3229(3) 0.0228(9) Uani 1 1 d . . . . .
C35 C 0.4445(6) 0.5192(5) 0.2654(3) 0.0242(10) Uani 1 1 d . . . . .
C39 C 0.5556(6) 0.1978(5) 0.2366(3) 0.0226(9) Uani 1 1 d . . . . .
C40 C 0.6157(8) 0.0185(6) 0.2227(3) 0.0348(12) Uani 1 1 d . . . . .
H40A H 0.7030 -0.0419 0.2578 0.052 Uiso 1 1 calc R U . . .
H40B H 0.6783 -0.0099 0.1676 0.052 Uiso 1 1 calc R U . . .
H40C H 0.5040 -0.0072 0.2339 0.052 Uiso 1 1 calc R U . . .
H5 H 0.656(9) 0.569(7) 0.636(4) 0.058(19) Uiso 1 1 d . . . . .
H6 H 0.714(8) 1.079(6) 0.382(3) 0.031(15) Uiso 1 1 d . . . . .
H13 H 0.321(10) 0.617(8) 0.125(4) 0.07(2) Uiso 1 1 d . . . . .
H14 H 0.302(7) 1.165(6) -0.107(3) 0.027(14) Uiso 1 1 d . . . . .
H10A H 0.017(10) 0.117(8) 0.164(4) 0.06(2) Uiso 1 1 d . . . . .
H1 H 1.026(8) 0.645(7) 0.694(3) 0.032(16) Uiso 1 1 d . . . . .

loop_
_atom_site_aniso_label
_atom_site_aniso_U_11
_atom_site_aniso_U_22
_atom_site_aniso_U_33
_atom_site_aniso_U_23
_atom_site_aniso_U_13
_atom_site_aniso_U_12
O13 0.0295(18) 0.0290(17) 0.0341(18) 0.0161(14) -0.0090(14) -0.0167(14)
O14 0.0281(18) 0.0293(18) 0.044(2) 0.0221(16) -0.0083(15) -0.0163(15)
O15 0.0290(17) 0.045(2) 0.0342(19) 0.0076(15) -0.0150(15) -0.0177(15)
O16 0.0210(17) 0.075(3) 0.043(2) -0.018(2) 0.0048(16) -0.0109(18)
N2 0.0191(18) 0.0221(18) 0.032(2) 0.0102(16) -0.0079(16) -0.0102(15)
C12 0.023(2) 0.022(2) 0.025(2) 0.0048(18) -0.0055(18) -0.0114(18)
C8 0.024(2) 0.018(2) 0.024(2) 0.0035(17) -0.0022(18) -0.0090(18)
C9 0.023(2) 0.030(2) 0.027(2) 0.0059(19) -0.0017(18) -0.0165(19)
C7 0.019(2) 0.019(2) 0.027(2) 0.0007(17) -0.0048(18) -0.0084(17)
C11 0.023(2) 0.030(2) 0.032(2) 0.0083(19) -0.0107(19) -0.0072(19)
C10 0.017(2) 0.032(2) 0.035(2) 0.003(2) -0.0075(18) -0.0104(19)
O1 0.056(3) 0.048(2) 0.049(3) -0.005(2) -0.021(2) -0.010(2)
O2 0.081(3) 0.040(2) 0.085(3) 0.009(2) -0.040(3) -0.019(2)
O3 0.038(2) 0.048(2) 0.056(2) 0.0117(19) -0.0074(18) -0.0126(18)
O4 0.082(3) 0.054(3) 0.052(3) -0.016(2) -0.001(2) -0.012(2)
N4 0.031(2) 0.044(3) 0.037(2) 0.005(2) -0.0123(19) -0.002(2)
C19 0.028(2) 0.044(3) 0.036(3) 0.006(2) -0.016(2) -0.006(2)
C20 0.033(3) 0.053(4) 0.041(3) 0.003(3) -0.018(2) -0.010(3)
C22 0.045(4) 0.109(6) 0.042(4) 0.036(4) -0.019(3) -0.027(4)
C21 0.040(3) 0.085(5) 0.034(3) -0.004(3) -0.015(2) -0.009(3)
C23 0.050(4) 0.075(5) 0.067(4) 0.037(4) -0.033(3) -0.026(3)
C24 0.048(3) 0.051(4) 0.055(4) 0.019(3) -0.034(3) -0.016(3)
O5 0.0271(17) 0.0297(17) 0.0368(19) 0.0172(14) -0.0122(14) -0.0145(14)
O6 0.0261(17) 0.0343(19) 0.0366(19) 0.0191(15) -0.0100(15) -0.0168(15)
O8 0.0289(17) 0.0364(18) 0.0282(17) -0.0023(14) -0.0113(14) -0.0136(14)
O7 0.0214(16) 0.045(2) 0.0341(18) -0.0053(15) 0.0026(14) -0.0106(15)
N3 0.0205(19) 0.0224(18) 0.0254(19) 0.0061(15) -0.0065(15) -0.0099(15)
C3 0.023(2) 0.025(2) 0.030(2) 0.0062(19) -0.0039(19) -0.0144(19)
C2 0.023(2) 0.020(2) 0.023(2) 0.0016(17) -0.0046(17) -0.0103(17)
C6 0.025(2) 0.023(2) 0.023(2) 0.0029(17) -0.0035(18) -0.0112(18)
C1 0.017(2) 0.018(2) 0.023(2) 0.0029(16) -0.0035(17) -0.0067(17)
C5 0.024(2) 0.028(2) 0.030(2) 0.0130(19) -0.0104(18) -0.0097(19)
C4 0.022(2) 0.034(3) 0.033(2) 0.003(2) -0.0102(19) -0.013(2)
O10 0.049(2) 0.038(2) 0.047(2) 0.0005(18) -0.0138(19) -0.0184(18)
O12 0.092(4) 0.081(3) 0.059(3) 0.022(2) -0.042(3) -0.044(3)
O11 0.061(3) 0.067(3) 0.098(4) 0.051(3) -0.042(3) -0.037(2)
O9 0.050(3) 0.026(2) 0.120(4) 0.003(2) -0.012(3) -0.0109(18)
N1 0.031(2) 0.054(3) 0.058(3) 0.019(2) -0.018(2) -0.018(2)
C15 0.030(3) 0.048(3) 0.065(4) -0.021(3) 0.007(3) -0.015(2)
C16 0.028(3) 0.054(3) 0.040(3) -0.005(3) -0.003(2) -0.015(2)
C18 0.019(2) 0.032(3) 0.041(3) 0.000(2) -0.005(2) -0.0111(19)
C13 0.024(2) 0.034(3) 0.048(3) 0.007(2) -0.007(2) -0.011(2)
C17 0.026(2) 0.038(3) 0.043(3) 0.003(2) -0.005(2) -0.010(2)
C14 0.024(3) 0.033(3) 0.063(4) -0.002(3) -0.005(2) -0.008(2)
N5 0.029(2) 0.0194(17) 0.0234(19) 0.0076(14) -0.0102(15) -0.0110(15)
N6 0.0261(19) 0.0200(17) 0.0211(18) 0.0044(14) -0.0050(15) -0.0111(15)
C32 0.045(3) 0.026(2) 0.024(2) -0.0002(18) 0.001(2) -0.015(2)
C28 0.051(3) 0.036(3) 0.019(2) -0.0006(19) 0.005(2) -0.023(2)
C29 0.055(3) 0.018(2) 0.040(3) -0.001(2) 0.001(2) -0.019(2)
C25 0.046(3) 0.022(2) 0.041(3) 0.003(2) -0.006(2) -0.016(2)
C31 0.028(2) 0.023(2) 0.023(2) 0.0055(17) -0.0084(18) -0.0120(19)
C27 0.027(2) 0.021(2) 0.021(2) 0.0037(17) -0.0064(17) -0.0105(18)
C26 0.029(2) 0.020(2) 0.024(2) 0.0049(17) -0.0074(18) -0.0127(18)
C30 0.029(2) 0.018(2) 0.026(2) 0.0032(17) -0.0082(18) -0.0112(18)
N8 0.026(2) 0.0213(19) 0.0237(19) 0.0042(15) -0.0022(15) -0.0064(16)
N7 0.0187(18) 0.0241(19) 0.0246(19) 0.0050(15) -0.0013(15) -0.0072(15)
C37 0.036(3) 0.032(3) 0.028(2) 0.000(2) -0.009(2) -0.005(2)
C36 0.052(3) 0.023(2) 0.039(3) 0.003(2) -0.008(2) -0.015(2)
C33 0.032(3) 0.036(3) 0.025(2) 0.001(2) -0.009(2) -0.011(2)
C38 0.021(2) 0.020(2) 0.026(2) 0.0015(17) -0.0011(18) -0.0077(18)
C34 0.018(2) 0.025(2) 0.022(2) 0.0017(17) -0.0010(17) -0.0068(18)
C35 0.023(2) 0.021(2) 0.026(2) 0.0027(17) -0.0011(18) -0.0089(18)
C39 0.019(2) 0.022(2) 0.023(2) 0.0070(17) 0.0002(17) -0.0075(18)
C40 0.039(3) 0.023(2) 0.036(3) 0.005(2) 0.000(2) -0.010(2)

loop_
_atom_type_symbol
_atom_type_description
_atom_type_scat_dispersion_real
_atom_type_scat_dispersion_imag
_atom_type_scat_source
C C 0.0033 0.0016 'International Tables Vol C Tables 4.2.6.8 and 6.1.1.4'
H H 0.0000 0.0000 'International Tables Vol C Tables 4.2.6.8 and 6.1.1.4'
N N 0.0061 0.0033 'International Tables Vol C Tables 4.2.6.8 and 6.1.1.4'
O O 0.0106 0.0060 'International Tables Vol C Tables 4.2.6.8 and 6.1.1.4'

loop_
_geom_angle_atom_site_label_1
_geom_angle_atom_site_label_2
_geom_angle_atom_site_label_3
_geom_angle
_geom_angle_site_symmetry_1
_geom_angle_site_symmetry_3
_geom_angle_publ_flag
C12 O13 H13 108(4) . . ?
C8 O14 H14 113(4) . . ?
O15 N2 O16 123.4(4) . . ?
O15 N2 C7 118.5(4) . . ?
O16 N2 C7 118.1(4) . . ?
O13 C12 C7 118.0(4) . . ?
O13 C12 C11 124.1(4) . . ?
C7 C12 C11 117.9(4) . . ?
O14 C8 C7 117.0(4) . . ?
O14 C8 C9 125.3(4) . . ?
C7 C8 C9 117.7(4) . . ?
C10 C9 C8 118.8(4) . . ?
C10 C9 H9 120.6 . . ?
C8 C9 H9 120.6 . . ?
C12 C7 C8 123.4(4) . . ?
C12 C7 N2 119.0(4) . . ?
C8 C7 N2 117.6(4) . . ?
C10 C11 C12 119.3(4) . . ?
C10 C11 H11 120.3 . . ?
C12 C11 H11 120.3 . . ?
C9 C10 C11 122.9(4) . . ?
C9 C10 H10 118.6 . . ?
C11 C10 H10 118.6 . . ?
C20 O1 H1 106(4) . . ?
C24 O2 H2 109.5 . . ?
O3 N4 O4 120.1(5) . . ?
O3 N4 C19 120.5(5) . . ?
O4 N4 C19 119.4(5) . . ?
C20 C19 C24 119.9(5) . . ?
C20 C19 N4 120.3(5) . . ?
C24 C19 N4 119.7(5) . . ?
O1 C20 C21 116.8(6) . . ?
O1 C20 C19 124.0(5) . . ?
C21 C20 C19 119.2(6) . . ?
C21 C22 C23 123.4(6) . . ?
C21 C22 H22 118.3 . . ?
C23 C22 H22 118.3 . . ?
C22 C21 C20 119.3(6) . . ?
C22 C21 H21 120.4 . . ?
C20 C21 H21 120.4 . . ?
C22 C23 C24 119.1(7) . . ?
C22 C23 H23 120.5 . . ?
C24 C23 H23 120.5 . . ?
O2 C24 C23 117.1(6) . . ?
O2 C24 C19 123.8(6) . . ?
C23 C24 C19 119.1(6) . . ?
C2 O5 H5 111(3) . . ?
C6 O6 H6 111(4) . . ?
O8 N3 O7 123.5(4) . . ?
O8 N3 C1 118.8(4) . . ?
O7 N3 C1 117.7(4) . . ?
C2 C3 C4 120.3(4) . . ?
C2 C3 H3 119.8 . . ?
C4 C3 H3 119.8 . . ?
O5 C2 C3 125.0(4) . . ?
O5 C2 C1 117.6(4) . . ?
C3 C2 C1 117.4(4) . . ?
O6 C6 C5 123.6(4) . . ?
O6 C6 C1 118.1(4) . . ?
C5 C6 C1 118.3(4) . . ?
C6 C1 C2 123.0(4) . . ?
C6 C1 N3 118.0(4) . . ?
C2 C1 N3 119.0(4) . . ?
C6 C5 C4 119.5(4) . . ?
C6 C5 H5A 120.3 . . ?
C4 C5 H5A 120.3 . . ?
C3 C4 C5 121.5(4) . . ?
C3 C4 H4 119.2 . . ?
C5 C4 H4 119.2 . . ?
C18 O10 H10A 112(5) . . ?
C14 O9 H9A 109.5 . . ?
O12 N1 O11 120.2(5) . . ?
O12 N1 C13 119.7(5) . . ?
O11 N1 C13 120.1(5) . . ?
C16 C15 C14 120.8(5) . . ?
C16 C15 H15 119.6 . . ?
C14 C15 H15 119.6 . . ?
C15 C16 C17 121.2(5) . . ?
C15 C16 H16 119.4 . . ?
C17 C16 H16 119.4 . . ?
O10 C18 C17 116.3(5) . . ?
O10 C18 C13 125.0(5) . . ?
C17 C18 C13 118.7(5) . . ?
C14 C13 C18 121.1(5) . . ?
C14 C13 N1 119.4(5) . . ?
C18 C13 N1 119.5(5) . . ?
C18 C17 C16 119.7(5) . . ?
C18 C17 H17 120.1 . . ?
C16 C17 H17 120.1 . . ?
O9 C14 C15 116.6(5) . . ?
O9 C14 C13 124.9(6) . . ?
C15 C14 C13 118.5(5) . . ?
C26 N5 C31 119.5(4) . . ?
C27 N6 C30 119.4(4) . . ?
C31 C32 H32A 109.5 . . ?
C31 C32 H32B 109.5 . . ?
H32A C32 H32B 109.5 . . ?
C31 C32 H32C 109.5 . . ?
H32A C32 H32C 109.5 . . ?
H32B C32 H32C 109.5 . . ?
C27 C28 H28A 109.5 . . ?
C27 C28 H28B 109.5 . . ?
H28A C28 H28B 109.5 . . ?
C27 C28 H28C 109.5 . . ?
H28A C28 H28C 109.5 . . ?
H28B C28 H28C 109.5 . . ?
C30 C29 H29A 109.5 . . ?
C30 C29 H29B 109.5 . . ?
H29A C29 H29B 109.5 . . ?
C30 C29 H29C 109.5 . . ?
H29A C29 H29C 109.5 . . ?
H29B C29 H29C 109.5 . . ?
C26 C25 H25A 109.5 . . ?
C26 C25 H25B 109.5 . . ?
H25A C25 H25B 109.5 . . ?
C26 C25 H25C 109.5 . . ?
H25A C25 H25C 109.5 . . ?
H25B C25 H25C 109.5 . . ?
N5 C31 C30 120.2(4) . . ?
N5 C31 C32 117.9(4) . . ?
C30 C31 C32 121.9(4) . . ?
N6 C27 C26 120.4(4) . . ?
N6 C27 C28 118.0(4) . . ?
C26 C27 C28 121.6(4) . . ?
N5 C26 C27 120.3(4) . . ?
N5 C26 C25 117.3(4) . . ?
C27 C26 C25 122.4(4) . . ?
N6 C30 C31 120.1(4) . . ?
N6 C30 C29 117.3(4) . . ?
C31 C30 C29 122.6(4) . . ?
C35 N8 C38 119.8(4) . . ?
C34 N7 C39 119.1(4) . . ?
C38 C37 H37A 109.5 . . ?
C38 C37 H37B 109.5 . . ?
H37A C37 H37B 109.5 . . ?
C38 C37 H37C 109.5 . . ?
H37A C37 H37C 109.5 . . ?
H37B C37 H37C 109.5 . . ?
C35 C36 H36A 109.5 . . ?
C35 C36 H36B 109.5 . . ?
H36A C36 H36B 109.5 . . ?
C35 C36 H36C 109.5 . . ?
H36A C36 H36C 109.5 . . ?
H36B C36 H36C 109.5 . . ?
C34 C33 H33A 109.5 . . ?
C34 C33 H33B 109.5 . . ?
H33A C33 H33B 109.5 . . ?
C34 C33 H33C 109.5 . . ?
H33A C33 H33C 109.5 . . ?
H33B C33 H33C 109.5 . . ?
N8 C38 C39 119.7(4) . . ?
N8 C38 C37 117.8(4) . . ?
C39 C38 C37 122.5(4) . . ?
N7 C34 C35 120.6(4) . . ?
N7 C34 C33 117.0(4) . . ?
C35 C34 C33 122.5(4) . . ?
N8 C35 C34 120.1(4) . . ?
N8 C35 C36 117.5(4) . . ?
C34 C35 C36 122.4(4) . . ?
N7 C39 C38 120.8(4) . . ?
N7 C39 C40 117.3(4) . . ?
C38 C39 C40 121.9(4) . . ?
C39 C40 H40A 109.5 . . ?
C39 C40 H40B 109.5 . . ?
H40A C40 H40B 109.5 . . ?
C39 C40 H40C 109.5 . . ?
H40A C40 H40C 109.5 . . ?
H40B C40 H40C 109.5 . . ?

loop_
_geom_bond_atom_site_label_1
_geom_bond_atom_site_label_2
_geom_bond_distance
_geom_bond_site_symmetry_2
_geom_bond_publ_flag
O13 C12 1.341(6) . ?
O13 H13 0.98(7) . ?
O14 C8 1.339(5) . ?
O14 H14 0.75(5) . ?
O15 N2 1.220(5) . ?
O16 N2 1.222(5) . ?
N2 C7 1.463(5) . ?
C12 C7 1.386(6) . ?
C12 C11 1.392(6) . ?
C8 C7 1.403(6) . ?
C8 C9 1.403(6) . ?
C9 C10 1.377(6) . ?
C9 H9 0.9300 . ?
C11 C10 1.388(7) . ?
C11 H11 0.9300 . ?
C10 H10 0.9300 . ?
O1 C20 1.355(7) . ?
O1 H1 0.79(5) . ?
O2 C24 1.343(8) . ?
O2 H2 0.8200 . ?
O3 N4 1.222(6) . ?
O4 N4 1.244(6) . ?
N4 C19 1.433(7) . ?
C19 C20 1.405(7) . ?
C19 C24 1.428(8) . ?
C20 C21 1.388(8) . ?
C22 C21 1.362(10) . ?
C22 C23 1.375(10) . ?
C22 H22 0.9300 . ?
C21 H21 0.9300 . ?
C23 C24 1.376(9) . ?
C23 H23 0.9300 . ?
O5 C2 1.340(5) . ?
O5 H5 1.04(6) . ?
O6 C6 1.355(5) . ?
O6 H6 0.78(5) . ?
O8 N3 1.219(5) . ?
O7 N3 1.224(5) . ?
N3 C1 1.465(5) . ?
C3 C2 1.384(6) . ?
C3 C4 1.384(6) . ?
C3 H3 0.9300 . ?
C2 C1 1.402(6) . ?
C6 C5 1.387(6) . ?
C6 C1 1.388(6) . ?
C5 C4 1.389(7) . ?
C5 H5A 0.9300 . ?
C4 H4 0.9300 . ?
O10 C18 1.343(6) . ?
O10 H10A 0.80(7) . ?
O12 N1 1.236(6) . ?
O11 N1 1.236(6) . ?
O9 C14 1.344(6) . ?
O9 H9A 0.8200 . ?
N1 C13 1.443(7) . ?
C15 C16 1.377(8) . ?
C15 C14 1.380(8) . ?
C15 H15 0.9300 . ?
C16 C17 1.396(7) . ?
C16 H16 0.9300 . ?
C18 C17 1.384(7) . ?
C18 C13 1.414(7) . ?
C13 C14 1.405(7) . ?
C17 H17 0.9300 . ?
N5 C26 1.334(6) . ?
N5 C31 1.339(5) . ?
N6 C27 1.334(5) . ?
N6 C30 1.343(6) . ?
C32 C31 1.497(6) . ?
C32 H32A 0.9600 . ?
C32 H32B 0.9600 . ?
C32 H32C 0.9600 . ?
C28 C27 1.502(6) . ?
C28 H28A 0.9600 . ?
C28 H28B 0.9600 . ?
C28 H28C 0.9600 . ?
C29 C30 1.500(6) . ?
C29 H29A 0.9600 . ?
C29 H29B 0.9600 . ?
C29 H29C 0.9600 . ?
C25 C26 1.497(6) . ?
C25 H25A 0.9600 . ?
C25 H25B 0.9600 . ?
C25 H25C 0.9600 . ?
C31 C30 1.400(6) . ?
C27 C26 1.400(6) . ?
N8 C35 1.338(6) . ?
N8 C38 1.346(6) . ?
N7 C34 1.340(6) . ?
N7 C39 1.343(6) . ?
C37 C38 1.499(6) . ?
C37 H37A 0.9600 . ?
C37 H37B 0.9600 . ?
C37 H37C 0.9600 . ?
C36 C35 1.501(6) . ?
C36 H36A 0.9600 . ?
C36 H36B 0.9600 . ?
C36 H36C 0.9600 . ?
C33 C34 1.496(6) . ?
C33 H33A 0.9600 . ?
C33 H33B 0.9600 . ?
C33 H33C 0.9600 . ?
C38 C39 1.396(6) . ?
C34 C35 1.399(6) . ?
C39 C40 1.504(6) . ?
C40 H40A 0.9600 . ?
C40 H40B 0.9600 . ?
C40 H40C 0.9600 . ?

loop_
_geom_torsion_atom_site_label_1
_geom_torsion_atom_site_label_2
_geom_torsion_atom_site_label_3
_geom_torsion_atom_site_label_4
_geom_torsion
_geom_torsion_site_symmetry_1
_geom_torsion_site_symmetry_2
_geom_torsion_site_symmetry_3
_geom_torsion_site_symmetry_4
_geom_torsion_publ_flag
O14 C8 C9 C10 179.9(4) . . . . ?
C7 C8 C9 C10 0.1(6) . . . . ?
O13 C12 C7 C8 -179.3(4) . . . . ?
C11 C12 C7 C8 -1.9(7) . . . . ?
O13 C12 C7 N2 1.2(6) . . . . ?
C11 C12 C7 N2 178.6(4) . . . . ?
O14 C8 C7 C12 -178.8(4) . . . . ?
C9 C8 C7 C12 1.1(7) . . . . ?
O14 C8 C7 N2 0.7(6) . . . . ?
C9 C8 C7 N2 -179.5(4) . . . . ?
O15 N2 C7 C12 -110.4(5) . . . . ?
O16 N2 C7 C12 67.3(6) . . . . ?
O15 N2 C7 C8 70.1(5) . . . . ?
O16 N2 C7 C8 -112.2(5) . . . . ?
O13 C12 C11 C10 178.9(4) . . . . ?
C7 C12 C11 C10 1.6(7) . . . . ?
C8 C9 C10 C11 -0.3(7) . . . . ?
C12 C11 C10 C9 -0.6(7) . . . . ?
O3 N4 C19 C20 5.3(7) . . . . ?
O4 N4 C19 C20 -175.0(5) . . . . ?
O3 N4 C19 C24 -172.7(4) . . . . ?
O4 N4 C19 C24 6.9(7) . . . . ?
C24 C19 C20 O1 -179.8(5) . . . . ?
N4 C19 C20 O1 2.1(7) . . . . ?
C24 C19 C20 C21 0.1(7) . . . . ?
N4 C19 C20 C21 -177.9(5) . . . . ?
C23 C22 C21 C20 -0.4(9) . . . . ?
O1 C20 C21 C22 -179.9(5) . . . . ?
C19 C20 C21 C22 0.1(8) . . . . ?
C21 C22 C23 C24 0.4(9) . . . . ?
C22 C23 C24 O2 178.8(5) . . . . ?
C22 C23 C24 C19 -0.2(8) . . . . ?
C20 C19 C24 O2 -179.0(5) . . . . ?
N4 C19 C24 O2 -1.0(7) . . . . ?
C20 C19 C24 C23 -0.1(8) . . . . ?
N4 C19 C24 C23 178.0(5) . . . . ?
C4 C3 C2 O5 -177.8(4) . . . . ?
C4 C3 C2 C1 0.4(6) . . . . ?
O6 C6 C1 C2 179.0(4) . . . . ?
C5 C6 C1 C2 0.1(7) . . . . ?
O6 C6 C1 N3 0.1(6) . . . . ?
C5 C6 C1 N3 -178.9(4) . . . . ?
O5 C2 C1 C6 178.1(4) . . . . ?
C3 C2 C1 C6 -0.3(6) . . . . ?
O5 C2 C1 N3 -3.0(6) . . . . ?
C3 C2 C1 N3 178.6(4) . . . . ?
O8 N3 C1 C6 110.2(5) . . . . ?
O7 N3 C1 C6 -68.9(5) . . . . ?
O8 N3 C1 C2 -68.8(5) . . . . ?
O7 N3 C1 C2 112.1(5) . . . . ?
O6 C6 C5 C4 -178.9(4) . . . . ?
C1 C6 C5 C4 0.0(7) . . . . ?
C2 C3 C4 C5 -0.3(7) . . . . ?
C6 C5 C4 C3 0.1(7) . . . . ?
C14 C15 C16 C17 0.1(8) . . . . ?
O10 C18 C13 C14 -178.2(4) . . . . ?
C17 C18 C13 C14 0.8(7) . . . . ?
O10 C18 C13 N1 1.3(7) . . . . ?
C17 C18 C13 N1 -179.7(4) . . . . ?
O12 N1 C13 C14 -172.9(5) . . . . ?
O11 N1 C13 C14 6.8(7) . . . . ?
O12 N1 C13 C18 7.6(7) . . . . ?
O11 N1 C13 C18 -172.7(5) . . . . ?
O10 C18 C17 C16 179.4(5) . . . . ?
C13 C18 C17 C16 0.3(7) . . . . ?
C15 C16 C17 C18 -0.8(7) . . . . ?
C16 C15 C14 O9 -179.2(5) . . . . ?
C16 C15 C14 C13 1.0(7) . . . . ?
C18 C13 C14 O9 178.7(4) . . . . ?
N1 C13 C14 O9 -0.8(7) . . . . ?
C18 C13 C14 C15 -1.5(7) . . . . ?
N1 C13 C14 C15 179.0(5) . . . . ?
C26 N5 C31 C30 -1.9(6) . . . . ?
C26 N5 C31 C32 178.3(4) . . . . ?
C30 N6 C27 C26 -0.3(6) . . . . ?
C30 N6 C27 C28 179.4(4) . . . . ?
C31 N5 C26 C27 1.7(6) . . . . ?
C31 N5 C26 C25 -178.6(4) . . . . ?
N6 C27 C26 N5 -0.6(6) . . . . ?
C28 C27 C26 N5 179.7(4) . . . . ?
N6 C27 C26 C25 179.8(4) . . . . ?
C28 C27 C26 C25 0.1(7) . . . . ?
C27 N6 C30 C31 0.0(6) . . . . ?
C27 N6 C30 C29 -179.8(4) . . . . ?
N5 C31 C30 N6 1.1(6) . . . . ?
C32 C31 C30 N6 -179.2(4) . . . . ?
N5 C31 C30 C29 -179.1(4) . . . . ?
C32 C31 C30 C29 0.7(7) . . . . ?
C35 N8 C38 C39 -1.3(6) . . . . ?
C35 N8 C38 C37 179.6(4) . . . . ?
C39 N7 C34 C35 -1.5(6) . . . . ?
C39 N7 C34 C33 177.7(4) . . . . ?
C38 N8 C35 C34 0.6(6) . . . . ?
C38 N8 C35 C36 -178.5(4) . . . . ?
N7 C34 C35 N8 0.8(6) . . . . ?
C33 C34 C35 N8 -178.4(4) . . . . ?
N7 C34 C35 C36 179.9(4) . . . . ?
C33 C34 C35 C36 0.7(7) . . . . ?
C34 N7 C39 C38 0.9(6) . . . . ?
C34 N7 C39 C40 -178.3(4) . . . . ?
N8 C38 C39 N7 0.5(6) . . . . ?
C37 C38 C39 N7 179.6(4) . . . . ?
N8 C38 C39 C40 179.7(4) . . . . ?
C37 C38 C39 C40 -1.2(7) . . . . ?
